data_7246194
loop_
_publ_author_name
'Chakraborty, Madhuparna'
'Chakravarty, Manab'

_publ_section_title
;
 Flanking-donor-controlled diversity in mechanical-force-induced
 reversible fluorochromism and enhanced emission for carboxylic acid and
 ester linked solid-state emitters
;
_journal_issue 7
_journal_name_full CrystEngComm
_journal_page_first 1126
_journal_page_last 1135
_journal_paper_doi 10.1039/D2CE01378A
_journal_volume 25
_journal_year 2023
_chemical_formula_moiety 'C27 H18 O2 S'
_chemical_formula_sum 'C27 H18 O2 S'
_chemical_formula_weight 406.47
_space_group_crystal_system triclinic
_space_group_IT_number 2
_space_group_name_Hall '-P 1'
_space_group_name_H-M_alt 'P -1'
_atom_sites_solution_hydrogens mixed
_audit_creation_date 2021-12-09
_audit_creation_method
;
Olex2 1.2
(compiled 2018.05.29 svn.r3508 for OlexSys, GUI svn.r5506)
;
_audit_update_record
;
2022-09-26 deposited with the CCDC.	2023-01-24 downloaded from the CCDC.
;
_cell_angle_alpha 83.6630(10)
_cell_angle_beta 81.113(2)
_cell_angle_gamma 72.576(2)
_cell_formula_units_Z 2
_cell_length_a 9.2745(2)
_cell_length_b 9.8947(2)
_cell_length_c 13.5650(2)
_cell_measurement_reflns_used 8057
_cell_measurement_temperature 100
_cell_measurement_theta_max 79.0840
_cell_measurement_theta_min 4.6720
_cell_volume 1170.74(4)
_computing_cell_refinement 'CrysAlisPro 1.171.39.20a (Rigaku OD, 2015)'
_computing_data_collection 'CrysAlisPro 1.171.39.20a (Rigaku OD, 2015)'
_computing_data_reduction 'CrysAlisPro 1.171.39.20a (Rigaku OD, 2015)'
_computing_molecular_graphics 'Olex2 (Dolomanov et al., 2009)'
_computing_publication_material 'Olex2 (Dolomanov et al., 2009)'
_computing_structure_refinement 'ShelXL (Sheldrick, 2015)'
_computing_structure_solution 'SHELXT 2014/5 (Sheldrick, 2014)'
_diffrn_ambient_temperature 100.0
_diffrn_detector 'CCD plate'
_diffrn_measured_fraction_theta_full 0.998
_diffrn_measured_fraction_theta_max 0.965
_diffrn_measurement_details
;
List of Runs (angles in degrees, time in seconds):

  # Type    Start    End  Width  t~exp~   \w     \q     \k     \f   Frames
#--------------------------------------------------------------------------
  1  \w    -19.00   8.00   0.50    1.08    --    0.00  37.00-180.00   54
  2  \w     -7.00  34.00   0.50    1.08    --    0.00  77.00  30.00   82
  3  \w    -89.00   8.00   0.50    1.08    --    0.00 -37.00-180.00  194
  4  \w    -88.00  18.00   0.50    1.08    --    0.00 -37.00 -90.00  212
  5  \w     13.00  38.00   0.50    1.08    --    0.00  37.00-180.00   50
  6  \w     51.00  76.00   0.50    1.08    --    0.00  37.00-180.00   50
  7  \w     88.00 196.00   0.50    4.28    --  107.20  30.00 -60.00  216
  8  \w     89.00 168.00   0.50    4.28    --  107.20  45.00  30.00  158
  9  \w    164.00 190.00   0.50    4.28    --  107.20  82.00 150.00   52
 10  \w     83.00 127.00   0.50    4.28    --  107.20 -82.00 -60.00   88
 11  \w     82.00 108.00   0.50    4.28    --  107.20 -82.00 150.00   52
 12  \w     56.00  82.00   0.50    4.28    --  107.20 -82.00 -60.00   52
 13  \w    108.00 134.00   0.50    4.28    --  107.20 -82.00   0.00   52
 14  \w     21.00 121.00   0.50    4.28    --  107.20 -61.00  60.00  200
 15  \w    123.00 197.00   0.50    4.28    --  107.20  45.00   0.00  148
 16  \w     87.00 114.00   0.50    4.28    --  107.20  45.00   0.00   54
 17  \w     37.00 131.00   0.50    4.28    --  107.20 -61.00-150.00  188
 18  \w     18.00  70.00   0.50    4.28    --  107.20 -82.00   0.00  104
 19  \w     21.00 138.00   0.50    4.28    --  107.20 -82.00  60.00  234
 20  \w     36.00 136.00   0.50    4.28    --  107.20 -82.00-150.00  200
 21  \w     26.00 110.00   0.50    4.28    --  107.20 -30.00  90.00  168
 22  \w     78.00 103.00   0.50    4.28    --  107.20 -82.00  90.00   50
 23  \w    115.00 141.00   0.50    4.28    --  107.20  82.00 150.00   52
 24  \w    104.00 180.00   0.50    4.28    --  107.20  15.00 -90.00  152
;
_diffrn_measurement_device 'four-circle diffractometer'
_diffrn_measurement_device_type 'XtaLAB Pro: Kappa dual home/near'
_diffrn_measurement_method '\w scans'
_diffrn_orient_matrix_type 'CrysAlisPro convention (1999,Acta A55,543-557)'
_diffrn_orient_matrix_UB_11 -0.1617176000
_diffrn_orient_matrix_UB_12 0.0001078000
_diffrn_orient_matrix_UB_13 -0.0140615000
_diffrn_orient_matrix_UB_21 -0.0433591000
_diffrn_orient_matrix_UB_22 -0.0086539000
_diffrn_orient_matrix_UB_23 0.1143406000
_diffrn_orient_matrix_UB_31 -0.0527430000
_diffrn_orient_matrix_UB_32 0.1633323000
_diffrn_orient_matrix_UB_33 -0.0017800000
_diffrn_radiation_monochromator graphite
_diffrn_radiation_probe x-ray
_diffrn_radiation_type CuK\a
_diffrn_radiation_wavelength 1.54184
_diffrn_reflns_av_R_equivalents 0.0251
_diffrn_reflns_av_unetI/netI 0.0307
_diffrn_reflns_Laue_measured_fraction_full 0.998
_diffrn_reflns_Laue_measured_fraction_max 0.965
_diffrn_reflns_limit_h_max 11
_diffrn_reflns_limit_h_min -11
_diffrn_reflns_limit_k_max 12
_diffrn_reflns_limit_k_min -8
_diffrn_reflns_limit_l_max 17
_diffrn_reflns_limit_l_min -14
_diffrn_reflns_number 12552
_diffrn_reflns_point_group_measured_fraction_full 0.998
_diffrn_reflns_point_group_measured_fraction_max 0.965
_diffrn_reflns_theta_full 67.684
_diffrn_reflns_theta_max 79.512
_diffrn_reflns_theta_min 4.695
_diffrn_source 'fine-focus sealed X-ray tube'
_diffrn_source_type 'Enhance (Cu) X-ray Source'
_exptl_absorpt_coefficient_mu 1.370
_exptl_absorpt_correction_T_max 1.00000
_exptl_absorpt_correction_T_min 0.71694
_exptl_absorpt_correction_type multi-scan
_exptl_absorpt_process_details
;
CrysAlisPro 1.171.39.20a (Rigaku Oxford Diffraction, 2015)
Empirical absorption correction using spherical harmonics,
 implemented in SCALE3 ABSPACK scaling algorithm.
;
_exptl_crystal_colour 'clear yellowish colourless'
_exptl_crystal_colour_lustre clear
_exptl_crystal_colour_modifier yellowish
_exptl_crystal_colour_primary colourless
_exptl_crystal_density_diffrn 1.153
_exptl_crystal_description plate
_exptl_crystal_F_000 424
_exptl_crystal_size_max 0.3
_exptl_crystal_size_mid 0.2
_exptl_crystal_size_min 0.18
_refine_diff_density_max 0.247
_refine_diff_density_min -0.304
_refine_diff_density_rms 0.050
_refine_ls_extinction_coef 0.0024(5)
_refine_ls_extinction_expression Fc^*^=kFc[1+0.001xFc^2^\l^3^/sin(2\q)]^-1/4^
_refine_ls_extinction_method 'SHELXL-2016/4 (Sheldrick 2016)'
_refine_ls_goodness_of_fit_ref 1.093
_refine_ls_hydrogen_treatment mixed
_refine_ls_matrix_type full
_refine_ls_number_parameters 282
_refine_ls_number_reflns 4914
_refine_ls_number_restraints 1
_refine_ls_restrained_S_all 1.093
_refine_ls_R_factor_all 0.0426
_refine_ls_R_factor_gt 0.0402
_refine_ls_shift/su_max 0.001
_refine_ls_shift/su_mean 0.000
_refine_ls_structure_factor_coef Fsqd
_refine_ls_weighting_details 'w=1/[\s^2^(Fo^2^)+(0.0652P)^2^+0.3397P] where P=(Fo^2^+2Fc^2^)/3'
_refine_ls_weighting_scheme calc
_refine_ls_wR_factor_gt 0.1227
_refine_ls_wR_factor_ref 0.1249
_reflns_Friedel_coverage 0.000
_reflns_number_gt 4498
_reflns_number_total 4914
_reflns_threshold_expression 'I > 2\s(I)'
_cod_data_source_file d2ce01378a2.cif
_cod_data_source_block exp_875_md-87
_cod_depositor_comments 'Adding full bibliography for 7246194--7246197.cif.'
_cod_database_code 7246194
_shelx_shelxl_version_number 2016/4
_shelx_space_group_comment
;
The symmetry employed for this shelxl refinement is uniquely defined
by the following loop, which should always be used as a source of
symmetry information in preference to the above space-group names.
They are only intended as comments.
;
_shelx_estimated_absorpt_t_max 0.791
_shelx_estimated_absorpt_t_min 0.684
_reflns_odcompleteness_completeness 99.46
_reflns_odcompleteness_iscentric 1
_reflns_odcompleteness_theta 71.98
_olex2_refinement_description
;
1. Others
 Fixed Uiso: H15(0.028) H9(0.029) H4(0.032) H3(0.033) H8(0.031) H22(0.03)
 H14(0.032) H21(0.034) H20(0.034) H12(0.032) H13(0.033) H19(0.033) H7(0.043)
 H6(0.04) H25A(0.046) H26A(0.03) H27A(0.03) H25B(0.049) H27B(0.024) H26B(0.016)
 Fixed X: H15(0.777458) H9(0.302029) H4(0.145167) H3(0.069354) H8(0.222249)
 H22(0.073935) H14(0.909407) H21(-0.060908) H20(0.053945) H12(0.561884)
 H13(0.802385) H19(0.300596) H7(0.095275) H6(0.169945) H25A(0.659238)
 H26A(0.745916) H27A(0.670138) H25B(0.53664) H27B(0.751695) H26B(0.690011)
 Fixed Y: H15(0.394787) H9(0.334702) H4(0.344876) H3(0.295838) H8(0.112906)
 H22(0.311228) H14(0.36085) H21(0.356594) H20(0.410476) H12(0.261989)
 H13(0.290591) H19(0.423884) H7(-0.104981) H6(-0.055432) H25A(0.246165)
 H26A(0.384579) H27A(0.636462) H25B(0.626914) H27B(0.34695) H26B(0.592284)
 Fixed Z: H15(0.650753) H9(0.420537) H4(0.316254) H3(0.172117) H8(0.536339)
 H22(0.630758) H14(0.492911) H21(0.786149) H20(0.914972) H12(0.399337)
 H13(0.366688) H19(0.884525) H7(0.288789) H6(0.433657) H25A(0.877505)
 H26A(0.990581) H27A(0.937413) H25B(0.783715) H27B(1.000823) H26B(0.941873)
;
_smtbx_masks_void_probe_radius 1.2
_smtbx_masks_void_truncation_radius 1.2
_olex2_submission_special_instructions 'No special instructions were received'
_oxdiff_exptl_absorpt_empirical_details
;
Empirical correction (ABSPACK) includes:
- Absorption correction using spherical harmonics
- Frame scaling
;
_oxdiff_exptl_absorpt_empirical_full_max 1.667
_oxdiff_exptl_absorpt_empirical_full_min 0.730

loop_
_space_group_symop_operation_xyz
'x, y, z'
'-x, -y, -z'

loop_
_atom_site_label
_atom_site_type_symbol
_atom_site_fract_x
_atom_site_fract_y
_atom_site_fract_z
_atom_site_U_iso_or_equiv
_atom_site_adp_type
_atom_site_occupancy
_atom_site_site_symmetry_order
_atom_site_calc_flag
_atom_site_refinement_flags_posn
_atom_site_refinement_flags_adp
_atom_site_refinement_flags_occupancy
_atom_site_disorder_assembly
_atom_site_disorder_group
O002 O 0.01092(16) 0.15691(11) 0.05265(8) 0.0421(3) Uani 1 1 d D . . . .
O003 O 0.03533(17) -0.06777(12) 0.11081(8) 0.0479(3) Uani 1 1 d . . . . .
C10 C 0.36272(14) 0.30681(13) 0.56432(9) 0.0225(3) Uani 1 1 d . . . . .
C16 C 0.57997(14) 0.35654(13) 0.62319(9) 0.0222(2) Uani 1 1 d . . . . .
C23 C 0.27761(14) 0.33506(13) 0.65931(9) 0.0218(2) Uani 1 1 d . . . . .
C15 C 0.73138(14) 0.37015(13) 0.60018(9) 0.0235(3) Uani 1 1 d . . . . .
H15 H 0.777458 0.394787 0.650753 0.028 Uiso 1 1 calc R . . . .
C9 C 0.29688(14) 0.27505(14) 0.48007(9) 0.0238(3) Uani 1 1 d . . . . .
H9 H 0.302029 0.334702 0.420537 0.029 Uiso 1 1 calc R . . . .
C11 C 0.51322(14) 0.31785(13) 0.54572(9) 0.0225(2) Uani 1 1 d . . . . .
C4 C 0.13724(16) 0.25267(14) 0.31031(10) 0.0263(3) Uani 1 1 d . . . . .
H4 H 0.145167 0.344876 0.316254 0.032 Uiso 1 1 calc R . . . .
C18 C 0.34536(14) 0.37206(13) 0.73710(9) 0.0229(3) Uani 1 1 d . . . . .
C17 C 0.49589(14) 0.38185(13) 0.71824(9) 0.0230(2) Uani 1 1 d . . . . .
C3 C 0.09171(16) 0.22391(14) 0.22464(10) 0.0277(3) Uani 1 1 d . . . . .
H3 H 0.069354 0.295838 0.172117 0.033 Uiso 1 1 calc R . . . .
C8 C 0.23129(15) 0.17307(14) 0.47751(10) 0.0261(3) Uani 1 1 d . . . . .
H8 H 0.222249 0.112906 0.536339 0.031 Uiso 1 1 calc R . . . .
C22 C 0.12208(15) 0.33253(14) 0.68157(10) 0.0252(3) Uani 1 1 d . . . . .
H22 H 0.073935 0.311228 0.630758 0.030 Uiso 1 1 calc R . . . .
C14 C 0.81046(15) 0.34837(14) 0.50705(10) 0.0265(3) Uani 1 1 d . . . . .
H14 H 0.909407 0.360850 0.492911 0.032 Uiso 1 1 calc R . . . .
C21 C 0.04170(15) 0.35981(15) 0.77351(10) 0.0280(3) Uani 1 1 d . . . . .
H21 H -0.060908 0.356594 0.786149 0.034 Uiso 1 1 calc R . . . .
C20 C 0.11021(16) 0.39304(15) 0.85063(10) 0.0287(3) Uani 1 1 d . . . . .
H20 H 0.053945 0.410476 0.914972 0.034 Uiso 1 1 calc R . . . .
C5 C 0.17197(15) 0.14825(14) 0.38866(10) 0.0259(3) Uani 1 1 d . . . . .
C12 C 0.60292(15) 0.29136(14) 0.45046(10) 0.0267(3) Uani 1 1 d . . . . .
H12 H 0.561884 0.261989 0.399337 0.032 Uiso 1 1 calc R . . . .
C13 C 0.74592(15) 0.30716(15) 0.43106(10) 0.0276(3) Uani 1 1 d . . . . .
H13 H 0.802385 0.290591 0.366688 0.033 Uiso 1 1 calc R . . . .
C19 C 0.25659(15) 0.39998(15) 0.83258(10) 0.0272(3) Uani 1 1 d . . . . .
H19 H 0.300596 0.423884 0.884525 0.033 Uiso 1 1 calc R . . . .
C1 C 0.03893(19) 0.05266(15) 0.12181(11) 0.0335(3) Uani 1 1 d . . . . .
C2 C 0.07851(17) 0.08926(15) 0.21516(10) 0.0301(3) Uani 1 1 d . . . . .
C7 C 0.1070(2) -0.01398(15) 0.29402(11) 0.0356(3) Uani 1 1 d . . . . .
H7 H 0.095275 -0.104981 0.288789 0.043 Uiso 1 1 calc R . . . .
C6 C 0.15218(19) 0.01533(15) 0.38001(11) 0.0333(3) Uani 1 1 d . . . . .
H6 H 0.169945 -0.055432 0.433657 0.040 Uiso 1 1 calc R . . . .
C24A C 0.5618(3) 0.4298(3) 0.79782(19) 0.0218(8) Uiso 0.714(2) 1 d . . P A 1
S1A S 0.55035(8) 0.59915(9) 0.80719(4) 0.0320(2) Uani 0.714(2) 1 d . . P A 1
C25A C 0.6399(3) 0.3464(4) 0.8703(2) 0.0383(9) Uiso 0.714(2) 1 d . . P A 1
H25A H 0.659238 0.246165 0.877505 0.046 Uiso 0.714(2) 1 calc R . P A 1
C26A C 0.6910(2) 0.4250(4) 0.93572(17) 0.0254(6) Uiso 0.714(2) 1 d . . P A 1
H26A H 0.745916 0.384579 0.990581 0.030 Uiso 0.714(2) 1 calc R . P A 1
C27A C 0.6477(2) 0.5654(3) 0.90589(15) 0.0248(6) Uiso 0.714(2) 1 d . . P A 1
H27A H 0.670138 0.636462 0.937413 0.030 Uiso 0.714(2) 1 calc R . P A 1
S1B S 0.65075(17) 0.2879(3) 0.88244(11) 0.0361(5) Uani 0.286(2) 1 d . . P A 2
C25B C 0.5781(8) 0.5400(11) 0.8204(6) 0.041(2) Uiso 0.286(2) 1 d . . P A 2
H25B H 0.536640 0.626914 0.783715 0.049 Uiso 0.286(2) 1 calc R . P A 2
C24B C 0.5722(6) 0.4007(8) 0.8012(4) 0.0155(17) Uiso 0.286(2) 1 d . . P A 2
C27B C 0.7000(5) 0.3832(7) 0.9440(4) 0.0202(13) Uiso 0.286(2) 1 d . . P A 2
H27B H 0.751695 0.346950 1.000823 0.024 Uiso 0.286(2) 1 calc R . P A 2
C26B C 0.6657(5) 0.5199(7) 0.9130(3) 0.0132(10) Uiso 0.286(2) 1 d . . P A 2
H26B H 0.690011 0.592284 0.941873 0.016 Uiso 0.286(2) 1 calc R . P A 2
H002 H 0.000(3) 0.120(3) -0.0013(16) 0.081(8) Uiso 1 1 d D . . . .

loop_
_atom_site_aniso_label
_atom_site_aniso_U_11
_atom_site_aniso_U_22
_atom_site_aniso_U_33
_atom_site_aniso_U_23
_atom_site_aniso_U_13
_atom_site_aniso_U_12
O002 0.0780(8) 0.0303(5) 0.0270(5) 0.0028(4) -0.0267(5) -0.0209(5)
O003 0.0936(10) 0.0320(6) 0.0320(6) 0.0033(4) -0.0319(6) -0.0290(6)
C10 0.0256(6) 0.0233(6) 0.0197(6) -0.0021(4) -0.0066(5) -0.0066(5)
C16 0.0232(6) 0.0239(6) 0.0200(6) -0.0002(4) -0.0058(5) -0.0066(5)
C23 0.0245(6) 0.0219(6) 0.0198(6) -0.0016(4) -0.0054(5) -0.0064(5)
C15 0.0243(6) 0.0254(6) 0.0221(6) -0.0006(5) -0.0066(5) -0.0076(5)
C9 0.0254(6) 0.0284(6) 0.0178(6) -0.0030(5) -0.0054(5) -0.0060(5)
C11 0.0237(6) 0.0243(6) 0.0195(6) -0.0016(4) -0.0054(5) -0.0054(5)
C4 0.0341(7) 0.0227(6) 0.0255(6) -0.0024(5) -0.0095(5) -0.0101(5)
C18 0.0246(6) 0.0252(6) 0.0199(6) -0.0022(4) -0.0049(5) -0.0072(5)
C17 0.0251(6) 0.0259(6) 0.0195(6) -0.0021(5) -0.0065(5) -0.0075(5)
C3 0.0368(7) 0.0253(6) 0.0236(6) 0.0007(5) -0.0103(5) -0.0105(5)
C8 0.0332(7) 0.0257(6) 0.0202(6) -0.0026(5) -0.0078(5) -0.0073(5)
C22 0.0251(6) 0.0285(6) 0.0240(6) -0.0046(5) -0.0059(5) -0.0085(5)
C14 0.0237(6) 0.0296(7) 0.0262(6) -0.0007(5) -0.0033(5) -0.0078(5)
C21 0.0243(6) 0.0330(7) 0.0278(7) -0.0051(5) -0.0021(5) -0.0094(5)
C20 0.0279(6) 0.0373(7) 0.0209(6) -0.0061(5) 0.0001(5) -0.0096(5)
C5 0.0319(6) 0.0258(6) 0.0221(6) -0.0039(5) -0.0077(5) -0.0084(5)
C12 0.0279(6) 0.0326(7) 0.0196(6) -0.0039(5) -0.0055(5) -0.0068(5)
C13 0.0268(6) 0.0338(7) 0.0199(6) -0.0015(5) -0.0014(5) -0.0059(5)
C19 0.0276(6) 0.0360(7) 0.0199(6) -0.0056(5) -0.0049(5) -0.0099(5)
C1 0.0524(9) 0.0282(7) 0.0259(7) 0.0007(5) -0.0164(6) -0.0159(6)
C2 0.0437(8) 0.0281(7) 0.0236(7) -0.0017(5) -0.0129(6) -0.0137(6)
C7 0.0608(10) 0.0264(7) 0.0271(7) -0.0003(5) -0.0179(6) -0.0182(6)
C6 0.0535(9) 0.0269(7) 0.0246(7) 0.0018(5) -0.0149(6) -0.0154(6)
S1A 0.0442(3) 0.0367(5) 0.0224(3) -0.0048(2) -0.0092(2) -0.0194(3)
S1B 0.0340(7) 0.0517(14) 0.0272(7) -0.0078(7) -0.0105(5) -0.0140(7)

loop_
_atom_type_symbol
_atom_type_description
_atom_type_scat_dispersion_real
_atom_type_scat_dispersion_imag
_atom_type_scat_source
C C 0.0181 0.0091 'International Tables Vol C Tables 4.2.6.8 and 6.1.1.4'
H H 0.0000 0.0000 'International Tables Vol C Tables 4.2.6.8 and 6.1.1.4'
O O 0.0492 0.0322 'International Tables Vol C Tables 4.2.6.8 and 6.1.1.4'
S S 0.3331 0.5567 'International Tables Vol C Tables 4.2.6.8 and 6.1.1.4'

loop_
_geom_angle_atom_site_label_1
_geom_angle_atom_site_label_2
_geom_angle_atom_site_label_3
_geom_angle
_geom_angle_site_symmetry_1
_geom_angle_site_symmetry_3
_geom_angle_publ_flag
C1 O002 H002 106.4(18) . . ?
C25Bb C24Bb C17 121.0(6) . . ?
C23 C10 C9 122.34(11) . . ?
C25Aa C24Aa C17 127.0(3) . . ?
C26Aa C27Aa S1A 112.50(17) . . ?
C25Aa C24Aa S1A 110.1(2) . . ?
C23 C10 C11 119.68(11) . . ?
C11 C10 C9 117.85(11) . . ?
C15 C16 C11 118.37(11) . . ?
C17 C16 C15 121.79(11) . . ?
C17 C16 C11 119.83(11) . . ?
C10 C23 C18 119.90(11) . . ?
C10 C23 C22 122.47(11) . . ?
C27Aa C26Aa C25A 109.2(2) . . ?
C26Aa C25Aa H25A 123.1 . . ?
C24Aa C25Aa H25A 123.1 . . ?
C24Aa C25Aa C26A 113.8(3) . . ?
C25Aa C26Aa H26A 125.4 . . ?
C27Aa C26Aa H26A 125.4 . . ?
C24Aa S1Aa C27A 94.44(13) . . ?
S1Aa C27Aa H27A 123.7 . . ?
C26Aa C27Aa H27A 123.7 . . ?
C25Bb C24Bb S1B 109.3(5) . . ?
C26Bb C27Bb S1B 115.7(4) . . ?
C27Bb C26Bb C25B 107.5(5) . . ?
C26Bb C25Bb H25B 126.5 . . ?
C24Bb C25Bb H25B 126.5 . . ?
C27Bb S1Bb C24B 100.5(3) . . ?
C26Bb C27Bb H27B 122.1 . . ?
S1Bb C27Bb H27B 122.1 . . ?
C24Bb C25Bb C26B 106.9(7) . . ?
C25Bb C26Bb H26B 126.2 . . ?
C27Bb C26Bb H26B 126.2 . . ?
C17 C24Aa S1A 122.94(19) . . ?
C17 C24Bb S1B 129.7(5) . . ?
C22 C23 C18 117.60(11) . . ?
C16 C15 H15 119.4 . . ?
C14 C15 C16 121.21(12) . . ?
C14 C15 H15 119.4 . . ?
C10 C9 H9 116.1 . . ?
C8 C9 C10 127.89(12) . . ?
C8 C9 H9 116.1 . . ?
C10 C11 C16 120.30(11) . . ?
C10 C11 C12 121.53(11) . . ?
C12 C11 C16 118.17(11) . . ?
C3 C4 H4 119.4 . . ?
C3 C4 C5 121.18(12) . . ?
C5 C4 H4 119.4 . . ?
C17 C18 C23 120.11(11) . . ?
C17 C18 C19 121.19(11) . . ?
C19 C18 C23 118.70(11) . . ?
C16 C17 C18 120.17(11) . . ?
C16 C17 C24A 120.07(14) . . ?
C16 C17 C24B 119.4(2) . . ?
C18 C17 C24A 119.61(14) . . ?
C18 C17 C24B 119.9(2) . . ?
C4 C3 H3 120.0 . . ?
C4 C3 C2 120.04(12) . . ?
C2 C3 H3 120.0 . . ?
C9 C8 H8 118.2 . . ?
C9 C8 C5 123.68(12) . . ?
C5 C8 H8 118.2 . . ?
C23 C22 H22 119.1 . . ?
C21 C22 C23 121.76(12) . . ?
C21 C22 H22 119.1 . . ?
C15 C14 H14 119.8 . . ?
C15 C14 C13 120.46(12) . . ?
C13 C14 H14 119.8 . . ?
C22 C21 H21 119.8 . . ?
C22 C21 C20 120.38(12) . . ?
C20 C21 H21 119.8 . . ?
C21 C20 H20 119.9 . . ?
C19 C20 C21 120.12(12) . . ?
C19 C20 H20 119.9 . . ?
C4 C5 C8 122.21(12) . . ?
C6 C5 C4 118.20(12) . . ?
C6 C5 C8 119.57(12) . . ?
C11 C12 H12 119.2 . . ?
C13 C12 C11 121.70(12) . . ?
C13 C12 H12 119.2 . . ?
C14 C13 H13 120.0 . . ?
C12 C13 C14 120.02(12) . . ?
C12 C13 H13 120.0 . . ?
C18 C19 H19 119.3 . . ?
C20 C19 C18 121.40(12) . . ?
C20 C19 H19 119.3 . . ?
O002 C1 C2 115.09(12) . . ?
O003 C1 O002 123.24(13) . . ?
O003 C1 C2 121.67(13) . . ?
C3 C2 C1 121.26(12) . . ?
C7 C2 C3 119.41(12) . . ?
C7 C2 C1 119.30(12) . . ?
C2 C7 H7 119.8 . . ?
C6 C7 C2 120.38(13) . . ?
C6 C7 H7 119.8 . . ?
C5 C6 H6 119.7 . . ?
C7 C6 C5 120.68(13) . . ?
C7 C6 H6 119.7 . . ?

loop_
_geom_bond_atom_site_label_1
_geom_bond_atom_site_label_2
_geom_bond_distance
_geom_bond_site_symmetry_2
_geom_bond_publ_flag
O002 C1 1.3087(17) . ?
C24Aa S1A 1.664(3) . ?
C24Aa C25A 1.362(4) . ?
C25Aa H25A 0.9500 . ?
C25Aa C26A 1.456(4) . ?
C26Aa H26A 0.9500 . ?
C26Aa C27A 1.358(4) . ?
S1Aa C27A 1.678(2) . ?
C27Aa H27A 0.9500 . ?
C25Bb H25B 0.9500 . ?
S1Bb C24B 1.575(7) . ?
C25Bb C24B 1.449(11) . ?
S1Bb C27B 1.531(5) . ?
C27Bb H27B 0.9500 . ?
C25Bb C26B 1.562(9) . ?
C27Bb C26B 1.329(8) . ?
C26Bb H26B 0.9500 . ?
O002 H002 0.886(17) . ?
O003 C1 1.2280(18) . ?
C10 C23 1.4124(17) . ?
C10 C9 1.4790(16) . ?
C10 C11 1.4142(17) . ?
C16 C15 1.4339(17) . ?
C16 C11 1.4375(17) . ?
C16 C17 1.4060(17) . ?
C23 C18 1.4388(17) . ?
C23 C22 1.4345(17) . ?
C15 H15 0.9500 . ?
C15 C14 1.3636(18) . ?
C9 H9 0.9500 . ?
C9 C8 1.3309(18) . ?
C11 C12 1.4292(18) . ?
C4 H4 0.9500 . ?
C4 C3 1.3807(18) . ?
C4 C5 1.4018(18) . ?
C18 C17 1.4103(18) . ?
C18 C19 1.4300(18) . ?
C17 C24A 1.502(3) . ?
C17 C24B 1.475(6) . ?
C3 H3 0.9500 . ?
C3 C2 1.3953(18) . ?
C8 H8 0.9500 . ?
C8 C5 1.4720(17) . ?
C22 H22 0.9500 . ?
C22 C21 1.3603(19) . ?
C14 H14 0.9500 . ?
C14 C13 1.4201(19) . ?
C21 H21 0.9500 . ?
C21 C20 1.4186(19) . ?
C20 H20 0.9500 . ?
C20 C19 1.3628(19) . ?
C5 C6 1.4009(19) . ?
C12 H12 0.9500 . ?
C12 C13 1.3638(19) . ?
C13 H13 0.9500 . ?
C19 H19 0.9500 . ?
C1 C2 1.4811(18) . ?
C2 C7 1.3936(19) . ?
C7 H7 0.9500 . ?
C7 C6 1.3853(19) . ?
C6 H6 0.9500 . ?

loop_
_geom_torsion_atom_site_label_1
_geom_torsion_atom_site_label_2
_geom_torsion_atom_site_label_3
_geom_torsion_atom_site_label_4
_geom_torsion
_geom_torsion_site_symmetry_1
_geom_torsion_site_symmetry_2
_geom_torsion_site_symmetry_3
_geom_torsion_site_symmetry_4
_geom_torsion_publ_flag
C25Aa C24Aa S1Aa C27Aa 0.2(2) . . . . ?
S1Aa C24Aa C25Aa C26Aa 0.3(3) . . . . ?
C25Aa C26Aa C27Aa S1Aa 0.8(2) . . . . ?
C24Aa C25Aa C26Aa C27Aa -0.7(3) . . . . ?
S1Bb C27Bb C26Bb C25Bb 1.5(5) . . . . ?
C24Aa S1Aa C27Aa C26Aa -0.59(18) . . . . ?
C24Bb S1Bb C27Bb C26Bb -0.4(5) . . . . ?
C27Bb S1Bb C24Bb C25Bb -0.9(5) . . . . ?
C26Bb C25Bb C24Bb S1Bb 1.8(6) . . . . ?
C24Bb C25Bb C26Bb C27Bb -2.0(6) . . . . ?
C26Bb C25Bb C24Bb C17 179.7(4) . . . . ?
C27Bb S1Bb C24Bb C17 -178.7(4) . . . . ?
O002 C1 C2 C3 -3.1(2) . . . . ?
O002 C1 C2 C7 178.60(15) . . . . ?
O003 C1 C2 C3 175.91(16) . . . . ?
O003 C1 C2 C7 -2.4(3) . . . . ?
C10 C23 C18 C17 0.78(19) . . . . ?
C10 C23 C18 C19 -179.94(12) . . . . ?
C10 C23 C22 C21 179.91(12) . . . . ?
C10 C9 C8 C5 -178.60(12) . . . . ?
C10 C11 C12 C13 177.45(12) . . . . ?
C16 C15 C14 C13 -2.0(2) . . . . ?
C16 C11 C12 C13 -2.5(2) . . . . ?
C16 C17 C24Aa S1Aa 84.4(2) . . . . ?
C16 C17 C24Bb S1Bb -93.0(5) . . . . ?
C16 C17 C24Aa C25Aa -94.4(3) . . . . ?
C16 C17 C24Bb C25Bb 89.5(5) . . . . ?
C23 C10 C9 C8 -56.2(2) . . . . ?
C23 C10 C11 C16 0.48(19) . . . . ?
C23 C10 C11 C12 -179.47(12) . . . . ?
C23 C18 C17 C16 0.47(19) . . . . ?
C23 C18 C19 C20 -0.4(2) . . . . ?
C23 C22 C21 C20 0.5(2) . . . . ?
C15 C16 C11 C10 -178.36(11) . . . . ?
C15 C16 C11 C12 1.60(18) . . . . ?
C15 C16 C17 C18 177.86(11) . . . . ?
C15 C14 C13 C12 1.1(2) . . . . ?
C9 C10 C23 C18 -176.99(11) . . . . ?
C9 C10 C23 C22 1.2(2) . . . . ?
C15 C16 C17 C24Aa 2.3(2) . . . . ?
C15 C16 C17 C24Bb -9.8(4) . . . . ?
C9 C10 C11 C16 176.42(11) . . . . ?
C9 C10 C11 C12 -3.54(18) . . . . ?
C11 C16 C17 C24Aa -176.75(16) . . . . ?
C11 C16 C17 C24Bb 171.1(3) . . . . ?
C23 C18 C17 C24Bb -171.8(3) . . . . ?
C23 C18 C17 C24Aa 176.01(16) . . . . ?
C19 C18 C17 C24Aa -3.3(2) . . . . ?
C19 C18 C17 C24Bb 8.9(4) . . . . ?
C9 C8 C5 C4 -19.8(2) . . . . ?
C9 C8 C5 C6 158.76(14) . . . . ?
C11 C10 C23 C18 -1.25(19) . . . . ?
C11 C10 C23 C22 176.90(11) . . . . ?
C11 C10 C9 C8 127.98(15) . . . . ?
C11 C16 C15 C14 0.58(19) . . . . ?
C11 C16 C17 C18 -1.23(19) . . . . ?
C11 C12 C13 C14 1.2(2) . . . . ?
C4 C3 C2 C1 -176.29(14) . . . . ?
C4 C3 C2 C7 2.0(2) . . . . ?
C4 C5 C6 C7 3.2(2) . . . . ?
C18 C23 C22 C21 -1.90(19) . . . . ?
C18 C17 C24Bb S1Bb 79.4(5) . . . . ?
C18 C17 C24Bb C25Bb -98.1(5) . . . . ?
C18 C17 C24Aa C25Aa 90.1(3) . . . . ?
C18 C17 C24Aa S1Aa -91.1(2) . . . . ?
C17 C24Aa C25Aa C26Aa 179.2(2) . . . . ?
C17 C24Aa S1Aa C27Aa -178.85(18) . . . . ?
C17 C16 C15 C14 -178.53(12) . . . . ?
C17 C16 C11 C10 0.77(19) . . . . ?
C17 C16 C11 C12 -179.28(12) . . . . ?
C17 C18 C19 C20 178.86(13) . . . . ?
C3 C4 C5 C8 175.49(13) . . . . ?
C3 C4 C5 C6 -3.1(2) . . . . ?
C3 C2 C7 C6 -1.8(2) . . . . ?
C8 C5 C6 C7 -175.35(14) . . . . ?
C22 C23 C18 C17 -177.45(11) . . . . ?
C22 C23 C18 C19 1.82(18) . . . . ?
C22 C21 C20 C19 1.0(2) . . . . ?
C21 C20 C19 C18 -1.0(2) . . . . ?
C5 C4 C3 C2 0.5(2) . . . . ?
C19 C18 C17 C16 -178.79(12) . . . . ?
C1 C2 C7 C6 176.51(15) . . . . ?
C2 C7 C6 C5 -0.8(3) . . . . ?

loop_
_smtbx_masks_void_nr
_smtbx_masks_void_average_x
_smtbx_masks_void_average_y
_smtbx_masks_void_average_z
_smtbx_masks_void_volume
_smtbx_masks_void_count_electrons
_smtbx_masks_void_content
1 0.500 0.000 0.000 229.5 83.5 ?
